data_1514316
loop_
_publ_author_name
'Hirai, Masato'
'Gabba\"i, Fran\,cois P.'

_publ_section_title
;
 Lewis acidic stiborafluorenes for the fluorescence turn-on sensing of
 fluoride in drinking water at ppm concentrations
;
_journal_issue 5
_journal_name_full 'Chemical Science'
_journal_page_first 1886
_journal_paper_doi 10.1039/c4sc00343h
_journal_volume 5
_journal_year 2014
_chemical_formula_moiety '2(C32 H19 F O4 Sb), 2(C6 H18 N3 S)'
_chemical_formula_sum 'C38 H37 F N3 O4 S Sb'
_chemical_formula_weight 772.52
_chemical_melting_point ?
_chemical_name_common none
_chemical_name_systematic
; 
 ? 
;
_space_group_IT_number 19
_symmetry_cell_setting orthorhombic
_symmetry_space_group_name_Hall 'P 2ac 2ab'
_symmetry_space_group_name_H-M 'P 21 21 21'
_atom_sites_solution_hydrogens geom
_atom_sites_solution_primary direct
_atom_sites_solution_secondary difmap
_audit_creation_method SHELXL-97
_cell_angle_alpha 90.00
_cell_angle_beta 90.00
_cell_angle_gamma 90.00
_cell_formula_units_Z 8
_cell_length_a 14.7131(16)
_cell_length_b 16.7493(18)
_cell_length_c 27.433(3)
_cell_measurement_reflns_used 9840
_cell_measurement_temperature 110(2)
_cell_measurement_theta_max 28.06
_cell_measurement_theta_min 2.37
_cell_volume 6760.4(13)
_computing_cell_refinement 'Bruker SMART'
_computing_data_collection 'Bruker SMART'
_computing_data_reduction 'Bruker SAINT'
_computing_molecular_graphics 'Bruker SHELXTL'
_computing_publication_material 'Bruker SHELXTL'
_computing_structure_refinement 'SHELXL-97 (Sheldrick, 1997)'
_computing_structure_solution 'SHELXS-97 (Sheldrick, 1990)'
_diffrn_ambient_temperature 110(2)
_diffrn_measured_fraction_theta_full 0.999
_diffrn_measured_fraction_theta_max 0.999
_diffrn_measurement_device_type 'CCD area detector'
_diffrn_measurement_method 'phi and omega scans'
_diffrn_radiation_monochromator graphite
_diffrn_radiation_source 'fine-focus sealed tube'
_diffrn_radiation_type MoK\a
_diffrn_radiation_wavelength 0.71073
_diffrn_reflns_av_R_equivalents 0.0494
_diffrn_reflns_av_sigmaI/netI 0.0399
_diffrn_reflns_limit_h_max 19
_diffrn_reflns_limit_h_min -19
_diffrn_reflns_limit_k_max 22
_diffrn_reflns_limit_k_min -22
_diffrn_reflns_limit_l_max 36
_diffrn_reflns_limit_l_min -36
_diffrn_reflns_number 84322
_diffrn_reflns_theta_full 28.33
_diffrn_reflns_theta_max 28.33
_diffrn_reflns_theta_min 1.57
_exptl_absorpt_coefficient_mu 0.929
_exptl_absorpt_correction_T_max 0.9294
_exptl_absorpt_correction_T_min 0.7809
_exptl_absorpt_correction_type multi-scan
_exptl_absorpt_process_details sadabs
_exptl_crystal_colour red
_exptl_crystal_density_diffrn 1.518
_exptl_crystal_density_method 'not measured'
_exptl_crystal_description plate
_exptl_crystal_F_000 3152
_exptl_crystal_size_max 0.28
_exptl_crystal_size_mid 0.20
_exptl_crystal_size_min 0.08
_refine_diff_density_max 3.399
_refine_diff_density_min -0.909
_refine_diff_density_rms 0.103
_refine_ls_abs_structure_details 'Flack H D (1983), Acta Cryst. A39, 876-881'
_refine_ls_abs_structure_Flack 0.788(14)
_refine_ls_extinction_method none
_refine_ls_goodness_of_fit_ref 1.060
_refine_ls_hydrogen_treatment riding
_refine_ls_matrix_type full
_refine_ls_number_parameters 886
_refine_ls_number_reflns 16829
_refine_ls_number_restraints 0
_refine_ls_restrained_S_all 1.060
_refine_ls_R_factor_all 0.0490
_refine_ls_R_factor_gt 0.0391
_refine_ls_shift/su_max 0.001
_refine_ls_shift/su_mean 0.000
_refine_ls_structure_factor_coef Fsqd
_refine_ls_weighting_details 'calc w=1/[\s^2^(Fo^2^)+(0.0520P)^2^+6.1035P] where P=(Fo^2^+2Fc^2^)/3'
_refine_ls_weighting_scheme calc
_refine_ls_wR_factor_gt 0.0908
_refine_ls_wR_factor_ref 0.0957
_reflns_number_gt 14859
_reflns_number_total 16829
_reflns_threshold_expression >2sigma(I)
_cod_data_source_file c4sc00343h2.cif
_cod_data_source_block i
_cod_depositor_comments
;
The following automatic conversions were performed:

'_chemical_melting_point' value 'none' was changed to '?' - the value
is undefined or not given.

'_symmetry_cell_setting' value
'Orthorhombic' changed to 'orthorhombic' according to
/usr/data/users/saulius/crontab/automatic-downloads/rss-feeds/RSC/lib/dictionaries/cif_core.dic
dictionary named 'cif_core.dic' version 2.4.2 from 2011-04-26.

Automatic conversion script
Id: cif_fix_values 2281 2013-09-26 08:29:07Z andrius 
;
_cod_original_sg_symbol_H-M P2(1)2(1)2(1)
_cod_database_code 1514316

loop_
_symmetry_equiv_pos_as_xyz
'x, y, z'
'-x+1/2, -y, z+1/2'
'x+1/2, -y+1/2, -z'
'-x, y+1/2, -z+1/2'

loop_
_atom_site_label
_atom_site_type_symbol
_atom_site_fract_x
_atom_site_fract_y
_atom_site_fract_z
_atom_site_U_iso_or_equiv
_atom_site_adp_type
_atom_site_occupancy
_atom_site_symmetry_multiplicity
_atom_site_calc_flag
_atom_site_refinement_flags
_atom_site_disorder_assembly
_atom_site_disorder_group
Sb1 Sb -0.403207(16) -0.404476(15) -0.399552(7) 0.01333(5) Uani 1 1 d . . .
Sb2 Sb -0.346435(15) 0.098086(15) -0.392396(7) 0.01231(5) Uani 1 1 d . . .
F1 F -0.49871(16) -0.34175(14) -0.43287(8) 0.0212(5) Uani 1 1 d . . .
F2 F -0.25018(15) 0.15952(14) -0.42603(8) 0.0193(5) Uani 1 1 d . . .
O1 O -0.42736(18) -0.49675(17) -0.44847(9) 0.0183(6) Uani 1 1 d . . .
O2 O -0.32926(18) -0.36800(16) -0.46114(9) 0.0170(5) Uani 1 1 d . . .
O3 O -0.3661(2) -0.45515(19) -0.67397(10) 0.0251(7) Uani 1 1 d . . .
O4 O -0.2356(3) -0.2749(2) -0.52697(11) 0.0371(9) Uani 1 1 d . . .
O5 O -0.31923(18) 0.00429(16) -0.43999(9) 0.0171(6) Uani 1 1 d . . .
O6 O -0.41900(18) 0.13215(16) -0.45493(9) 0.0163(5) Uani 1 1 d . . .
O7 O -0.3942(2) 0.03127(18) -0.66550(10) 0.0260(7) Uani 1 1 d . . .
O8 O -0.5135(3) 0.2220(2) -0.52093(10) 0.0392(9) Uani 1 1 d . . .
N1 N -0.3641(3) -0.1906(2) -0.06685(13) 0.0316(9) Uani 1 1 d . . .
N2 N -0.2691(3) -0.2753(3) -0.12153(18) 0.0537(15) Uani 1 1 d . . .
N3 N -0.2817(4) -0.3312(2) -0.03770(14) 0.0399(11) Uani 1 1 d . . .
N4 N -0.1116(3) -0.1862(2) -0.43134(13) 0.0269(8) Uani 1 1 d . . .
N5 N -0.0367(3) -0.2770(2) -0.37070(14) 0.0315(9) Uani 1 1 d . . .
N6 N -0.0301(3) -0.3300(2) -0.45638(14) 0.0314(9) Uani 1 1 d . . .
C1 C -0.5066(3) -0.4574(2) -0.35611(14) 0.0151(7) Uani 1 1 d . . .
C2 C -0.4924(3) -0.4707(2) -0.30642(14) 0.0187(8) Uani 1 1 d . . .
H2A H -0.4363 -0.4559 -0.2919 0.022 Uiso 1 1 calc R . .
C3 C -0.5594(3) -0.5052(3) -0.27821(15) 0.0236(9) Uani 1 1 d . . .
H3A H -0.5493 -0.5135 -0.2444 0.028 Uiso 1 1 calc R . .
C4 C -0.6414(3) -0.5280(2) -0.29897(15) 0.0220(8) Uani 1 1 d . . .
H4A H -0.6868 -0.5528 -0.2795 0.026 Uiso 1 1 calc R . .
C5 C -0.6570(3) -0.5145(2) -0.34821(16) 0.0234(9) Uani 1 1 d . . .
H5A H -0.7134 -0.5293 -0.3624 0.028 Uiso 1 1 calc R . .
C6 C -0.5892(3) -0.4790(2) -0.37686(14) 0.0188(8) Uani 1 1 d . . .
H6A H -0.5997 -0.4696 -0.4105 0.023 Uiso 1 1 calc R . .
C7 C -0.3623(3) -0.3068(2) -0.35475(12) 0.0147(7) Uani 1 1 d . . .
C8 C -0.3991(3) -0.2311(2) -0.35167(13) 0.0184(8) Uani 1 1 d . . .
H8A H -0.4497 -0.2173 -0.3714 0.022 Uiso 1 1 calc R . .
C9 C -0.3625(3) -0.1749(3) -0.31982(15) 0.0236(9) Uani 1 1 d . . .
H9A H -0.3874 -0.1226 -0.3184 0.028 Uiso 1 1 calc R . .
C10 C -0.2896(3) -0.1954(3) -0.29014(16) 0.0248(9) Uani 1 1 d . . .
H10A H -0.2636 -0.1567 -0.2690 0.030 Uiso 1 1 calc R . .
C11 C -0.2544(3) -0.2729(3) -0.29138(15) 0.0209(9) Uani 1 1 d . . .
H11A H -0.2061 -0.2873 -0.2702 0.025 Uiso 1 1 calc R . .
C12 C -0.2899(3) -0.3290(2) -0.32361(13) 0.0161(7) Uani 1 1 d . . .
C13 C -0.2507(2) -0.4116(2) -0.32942(13) 0.0164(7) Uani 1 1 d . . .
C14 C -0.1813(3) -0.4411(3) -0.30021(17) 0.0266(9) Uani 1 1 d . . .
H14A H -0.1572 -0.4092 -0.2747 0.032 Uiso 1 1 calc R . .
C16 C -0.1813(3) -0.5643(3) -0.34595(17) 0.0265(9) Uani 1 1 d . . .
H16A H -0.1566 -0.6157 -0.3522 0.032 Uiso 1 1 calc R . .
C17 C -0.2523(3) -0.5354(2) -0.37432(15) 0.0203(8) Uani 1 1 d . . .
H17A H -0.2770 -0.5678 -0.3994 0.024 Uiso 1 1 calc R . .
C18 C -0.2873(3) -0.4596(2) -0.36643(13) 0.0155(7) Uani 1 1 d . . .
C19 C -0.4034(3) -0.4801(2) -0.49386(13) 0.0155(7) Uani 1 1 d . . .
C20 C -0.4295(2) -0.5269(2) -0.53293(14) 0.0166(8) Uani 1 1 d . . .
H20A H -0.4630 -0.5746 -0.5276 0.020 Uiso 1 1 calc R . .
C21 C -0.4065(3) -0.5036(2) -0.58007(13) 0.0177(7) Uani 1 1 d . . .
H21A H -0.4256 -0.5355 -0.6068 0.021 Uiso 1 1 calc R . .
C22 C -0.3566(3) -0.4352(2) -0.58891(13) 0.0149(7) Uani 1 1 d . . .
C23 C -0.3389(3) -0.4136(2) -0.63993(12) 0.0169(7) Uani 1 1 d . . .
C24 C -0.2895(2) -0.3378(2) -0.64972(13) 0.0155(7) Uani 1 1 d . . .
C25 C -0.2753(3) -0.3143(2) -0.69794(14) 0.0201(8) Uani 1 1 d . . .
H25A H -0.2989 -0.3454 -0.7240 0.024 Uiso 1 1 calc R . .
C26 C -0.2263(3) -0.2449(3) -0.70769(14) 0.0251(9) Uani 1 1 d . . .
H26A H -0.2176 -0.2280 -0.7404 0.030 Uiso 1 1 calc R . .
C27 C -0.1898(3) -0.2001(3) -0.66924(16) 0.0262(9) Uani 1 1 d . . .
H27A H -0.1556 -0.1533 -0.6760 0.031 Uiso 1 1 calc R . .
C28 C -0.2036(3) -0.2239(3) -0.62130(15) 0.0225(9) Uani 1 1 d . . .
H28A H -0.1781 -0.1938 -0.5953 0.027 Uiso 1 1 calc R . .
C29 C -0.2549(3) -0.2921(2) -0.61136(13) 0.0169(7) Uani 1 1 d . . .
C30 C -0.2698(3) -0.3152(2) -0.55876(14) 0.0193(8) Uani 1 1 d . . .
C31 C -0.3254(2) -0.3863(2) -0.54922(13) 0.0161(8) Uani 1 1 d . . .
C32 C -0.3502(2) -0.4082(2) -0.50116(11) 0.0133(6) Uani 1 1 d . . .
C33 C -0.2437(2) 0.0530(2) -0.34531(13) 0.0138(7) Uani 1 1 d . . .
C34 C -0.1638(3) 0.0183(2) -0.36374(15) 0.0214(8) Uani 1 1 d . . .
H34A H -0.1578 0.0093 -0.3978 0.026 Uiso 1 1 calc R . .
C35 C -0.0936(3) -0.0029(3) -0.33256(16) 0.0253(9) Uani 1 1 d . . .
H35A H -0.0402 -0.0270 -0.3454 0.030 Uiso 1 1 calc R . .
C36 C -0.1006(3) 0.0107(3) -0.28291(15) 0.0248(9) Uani 1 1 d . . .
H36A H -0.0520 -0.0032 -0.2618 0.030 Uiso 1 1 calc R . .
C37 C -0.1788(3) 0.0446(3) -0.26422(15) 0.0238(9) Uani 1 1 d . . .
H37A H -0.1843 0.0535 -0.2301 0.029 Uiso 1 1 calc R . .
C38 C -0.2497(3) 0.0658(3) -0.29534(15) 0.0206(8) Uani 1 1 d . . .
H38A H -0.3030 0.0894 -0.2822 0.025 Uiso 1 1 calc R . .
C39 C -0.4664(2) 0.0445(2) -0.36303(13) 0.0136(7) Uani 1 1 d . . .
C40 C -0.5038(3) -0.0303(2) -0.37321(15) 0.0196(8) Uani 1 1 d . . .
H40A H -0.4743 -0.0650 -0.3956 0.023 Uiso 1 1 calc R . .
C41 C -0.5842(3) -0.0541(3) -0.35058(15) 0.0254(9) Uani 1 1 d . . .
H41A H -0.6090 -0.1054 -0.3572 0.030 Uiso 1 1 calc R . .
C42 C -0.6281(3) -0.0031(3) -0.31852(15) 0.0230(9) Uani 1 1 d . . .
H42A H -0.6827 -0.0198 -0.3031 0.028 Uiso 1 1 calc R . .
C43 C -0.5932(3) 0.0718(2) -0.30877(14) 0.0200(8) Uani 1 1 d . . .
H43A H -0.6247 0.1070 -0.2876 0.024 Uiso 1 1 calc R . .
C44 C -0.5106(2) 0.0957(2) -0.33042(12) 0.0139(6) Uani 1 1 d . . .
C45 C -0.4677(2) 0.1759(2) -0.32094(13) 0.0143(7) Uani 1 1 d . . .
C46 C -0.4987(3) 0.2297(3) -0.28590(14) 0.0207(8) Uani 1 1 d . . .
H46A H -0.5482 0.2153 -0.2655 0.025 Uiso 1 1 calc R . .
C47 C -0.4585(3) 0.3031(3) -0.28056(15) 0.0231(9) Uani 1 1 d . . .
H47A H -0.4807 0.3392 -0.2567 0.028 Uiso 1 1 calc R . .
C48 C -0.3851(3) 0.3249(2) -0.31012(15) 0.0218(8) Uani 1 1 d . . .
H48A H -0.3589 0.3766 -0.3072 0.026 Uiso 1 1 calc R . .
C49 C -0.3508(3) 0.2708(2) -0.34364(13) 0.0165(7) Uani 1 1 d . . .
H49A H -0.2991 0.2845 -0.3626 0.020 Uiso 1 1 calc R . .
C50 C -0.3915(3) 0.1964(2) -0.34965(12) 0.0133(7) Uani 1 1 d . . .
C51 C -0.3455(3) 0.0191(2) -0.48546(12) 0.0142(7) Uani 1 1 d . . .
C52 C -0.3218(3) -0.0314(2) -0.52359(14) 0.0177(8) Uani 1 1 d . . .
H52A H -0.2881 -0.0787 -0.5175 0.021 Uiso 1 1 calc R . .
C53 C -0.3482(3) -0.0120(2) -0.57098(13) 0.0154(7) Uani 1 1 d . . .
H53A H -0.3318 -0.0463 -0.5971 0.018 Uiso 1 1 calc R . .
C54 C -0.3979(3) 0.0565(2) -0.58066(12) 0.0146(7) Uani 1 1 d . . .
C55 C -0.4175(3) 0.0756(2) -0.63181(13) 0.0165(8) Uani 1 1 d . . .
C56 C -0.4676(2) 0.1509(2) -0.64282(13) 0.0162(7) Uani 1 1 d . . .
C57 C -0.4848(3) 0.1725(3) -0.69123(14) 0.0197(8) Uani 1 1 d . . .
H57A H -0.4606 0.1415 -0.7172 0.024 Uiso 1 1 calc R . .
C58 C -0.5370(3) 0.2394(3) -0.70118(14) 0.0235(9) Uani 1 1 d . . .
H58A H -0.5482 0.2541 -0.7341 0.028 Uiso 1 1 calc R . .
C59 C -0.5732(3) 0.2851(3) -0.66359(15) 0.0224(9) Uani 1 1 d . . .
H59A H -0.6102 0.3301 -0.6708 0.027 Uiso 1 1 calc R . .
C60 C -0.5551(3) 0.2647(2) -0.61527(14) 0.0202(8) Uani 1 1 d . . .
H60A H -0.5794 0.2961 -0.5895 0.024 Uiso 1 1 calc R . .
C61 C -0.5011(2) 0.1981(2) -0.60459(13) 0.0147(7) Uani 1 1 d . . .
C62 C -0.4818(3) 0.1790(2) -0.55246(14) 0.0189(8) Uani 1 1 d . . .
C63 C -0.4261(2) 0.1082(2) -0.54188(12) 0.0129(7) Uani 1 1 d . . .
C64 C -0.3989(2) 0.0896(2) -0.49383(11) 0.0130(6) Uani 1 1 d . . .
C65 C -0.3498(4) -0.1323(3) -0.0300(2) 0.0523(17) Uani 1 1 d . E .
H65A H -0.4036 -0.0980 -0.0274 0.078 Uiso 1 1 calc R . .
H65B H -0.2967 -0.0997 -0.0383 0.078 Uiso 1 1 calc R . .
H65C H -0.3392 -0.1590 0.0013 0.078 Uiso 1 1 calc R . .
C66 C -0.4553(5) -0.2062(4) -0.0817(2) 0.077(3) Uani 1 1 d . E .
H66A H -0.4928 -0.1589 -0.0757 0.115 Uiso 1 1 calc R A 2
H66B H -0.4794 -0.2514 -0.0631 0.115 Uiso 1 1 calc R A 2
H66C H -0.4563 -0.2190 -0.1166 0.115 Uiso 1 1 calc R A 2
C67 C -0.2787(3) -0.2161(3) -0.16007(16) 0.0270(9) Uani 1 1 d . E .
H67A H -0.2783 -0.2429 -0.1918 0.040 Uiso 1 1 calc R . .
H67B H -0.2280 -0.1783 -0.1584 0.040 Uiso 1 1 calc R . .
H67C H -0.3362 -0.1874 -0.1559 0.040 Uiso 1 1 calc R . .
C68 C -0.2000(4) -0.3365(3) -0.1327(2) 0.0446(14) Uani 1 1 d . E .
H68A H -0.2052 -0.3524 -0.1669 0.067 Uiso 1 1 calc R . .
H68B H -0.2096 -0.3832 -0.1117 0.067 Uiso 1 1 calc R . .
H68C H -0.1392 -0.3146 -0.1267 0.067 Uiso 1 1 calc R . .
C69 C -0.3429(4) -0.3964(5) -0.0428(3) 0.083(3) Uani 1 1 d . E .
H69A H -0.3302 -0.4363 -0.0176 0.124 Uiso 1 1 calc R B 2
H69B H -0.3354 -0.4205 -0.0751 0.124 Uiso 1 1 calc R B 2
H69C H -0.4055 -0.3771 -0.0392 0.124 Uiso 1 1 calc R B 2
C70 C -0.2365(4) -0.3195(4) 0.0079(2) 0.0551(17) Uani 1 1 d . E .
H70A H -0.2418 -0.3680 0.0277 0.083 Uiso 1 1 calc R . .
H70B H -0.2646 -0.2747 0.0252 0.083 Uiso 1 1 calc R . .
H70C H -0.1722 -0.3078 0.0021 0.083 Uiso 1 1 calc R . .
C71 C -0.2044(3) -0.2084(3) -0.41839(17) 0.0334(11) Uani 1 1 d . F .
H71A H -0.2450 -0.1630 -0.4243 0.050 Uiso 1 1 calc R C 2
H71B H -0.2068 -0.2231 -0.3838 0.050 Uiso 1 1 calc R C 2
H71C H -0.2237 -0.2539 -0.4383 0.050 Uiso 1 1 calc R C 2
C72 C -0.1040(3) -0.1289(3) -0.47121(17) 0.0329(10) Uani 1 1 d . F .
H72A H -0.1588 -0.0956 -0.4722 0.049 Uiso 1 1 calc R . .
H72B H -0.0976 -0.1576 -0.5022 0.049 Uiso 1 1 calc R . .
H72C H -0.0506 -0.0950 -0.4660 0.049 Uiso 1 1 calc R . .
C73 C -0.0410(3) -0.2124(3) -0.33449(16) 0.0292(10) Uani 1 1 d . F .
H73A H -0.0489 -0.2352 -0.3019 0.044 Uiso 1 1 calc R . .
H73B H -0.0925 -0.1773 -0.3420 0.044 Uiso 1 1 calc R . .
H73C H 0.0155 -0.1815 -0.3355 0.044 Uiso 1 1 calc R . .
C74 C 0.0312(3) -0.3381(3) -0.35656(19) 0.0354(11) Uani 1 1 d . F .
H74A H 0.0198 -0.3552 -0.3229 0.053 Uiso 1 1 calc R . .
H74B H 0.0924 -0.3153 -0.3590 0.053 Uiso 1 1 calc R . .
H74C H 0.0262 -0.3842 -0.3784 0.053 Uiso 1 1 calc R . .
C75 C -0.1008(4) -0.3873(3) -0.4490(2) 0.0400(12) Uani 1 1 d . F .
H75A H -0.0910 -0.4331 -0.4707 0.060 Uiso 1 1 calc R D 2
H75B H -0.1597 -0.3628 -0.4563 0.060 Uiso 1 1 calc R D 2
H75C H -0.1000 -0.4053 -0.4150 0.060 Uiso 1 1 calc R D 2
C76 C 0.0079(4) -0.3225(3) -0.50532(19) 0.0396(12) Uani 1 1 d . F .
H76A H 0.0027 -0.3737 -0.5224 0.059 Uiso 1 1 calc R . .
H76B H 0.0721 -0.3073 -0.5031 0.059 Uiso 1 1 calc R . .
H76C H -0.0255 -0.2814 -0.5234 0.059 Uiso 1 1 calc R . .
S1A S -0.26795(10) -0.24431(9) -0.06761(5) 0.0191(4) Uani 0.684(3) 1 d P E 1
S2A S -0.02274(8) -0.24413(7) -0.42732(4) 0.0199(3) Uani 0.848(3) 1 d P F 1
S1B S -0.3464(2) -0.28639(17) -0.07980(10) 0.0153(8) Uani 0.316(3) 1 d P E 2
S2B S -0.1004(5) -0.2902(4) -0.4160(2) 0.0239(19) Uani 0.152(3) 1 d P F 2
C15_1 C -0.1469(3) -0.5178(3) -0.30832(18) 0.0313(10) Uani 1 1 d . . .
H15A_1 H -0.0998 -0.5381 -0.2881 0.038 Uiso 1 1 calc R . .

loop_
_atom_site_aniso_label
_atom_site_aniso_U_11
_atom_site_aniso_U_22
_atom_site_aniso_U_33
_atom_site_aniso_U_23
_atom_site_aniso_U_13
_atom_site_aniso_U_12
Sb1 0.01474(11) 0.01360(11) 0.01166(10) 0.00056(10) 0.00119(8) -0.00088(10)
Sb2 0.01321(10) 0.01338(11) 0.01032(10) 0.00020(9) -0.00091(8) 0.00082(10)
F1 0.0207(11) 0.0225(13) 0.0205(11) 0.0043(9) -0.0046(9) 0.0030(10)
F2 0.0205(11) 0.0230(12) 0.0143(10) 0.0029(9) 0.0046(9) 0.0004(10)
O1 0.0232(15) 0.0178(14) 0.0140(12) -0.0029(10) 0.0044(10) -0.0058(11)
O2 0.0203(14) 0.0165(13) 0.0143(12) -0.0019(10) 0.0025(10) -0.0063(11)
O3 0.0258(16) 0.0334(17) 0.0161(13) -0.0065(12) 0.0006(11) -0.0082(13)
O4 0.055(2) 0.040(2) 0.0168(14) -0.0017(14) 0.0016(14) -0.0304(18)
O5 0.0224(14) 0.0165(13) 0.0123(12) -0.0010(10) -0.0024(10) 0.0050(11)
O6 0.0205(14) 0.0187(13) 0.0097(11) -0.0012(10) -0.0014(10) 0.0056(11)
O7 0.0316(16) 0.0312(17) 0.0153(13) -0.0035(12) 0.0025(12) 0.0122(14)
O8 0.060(2) 0.043(2) 0.0146(14) -0.0077(14) -0.0054(14) 0.0357(19)
N1 0.049(3) 0.025(2) 0.0212(17) -0.0032(15) -0.0063(17) 0.0167(18)
N2 0.059(3) 0.047(3) 0.056(3) 0.036(2) 0.040(2) 0.034(2)
N3 0.071(3) 0.023(2) 0.026(2) 0.0047(16) -0.011(2) 0.014(2)
N4 0.028(2) 0.031(2) 0.0225(17) 0.0028(15) 0.0014(15) 0.0090(16)
N5 0.031(2) 0.030(2) 0.034(2) -0.0049(17) -0.0103(17) 0.0022(17)
N6 0.042(2) 0.024(2) 0.0280(19) -0.0012(16) 0.0076(17) 0.0076(18)
C1 0.0151(18) 0.0127(18) 0.0175(17) 0.0000(14) -0.0002(14) 0.0002(14)
C2 0.0192(19) 0.019(2) 0.0177(18) -0.0017(15) -0.0013(15) 0.0025(15)
C3 0.031(2) 0.023(2) 0.0167(18) -0.0006(16) 0.0056(16) -0.0024(18)
C4 0.021(2) 0.0131(19) 0.032(2) -0.0004(15) 0.0112(17) -0.0056(16)
C5 0.0158(19) 0.016(2) 0.039(2) -0.0024(17) 0.0026(18) -0.0022(16)
C6 0.0162(18) 0.0179(19) 0.0222(18) -0.0004(14) -0.0013(15) -0.0001(15)
C7 0.0198(19) 0.0135(18) 0.0108(16) -0.0001(13) 0.0061(14) -0.0025(14)
C8 0.0182(18) 0.019(2) 0.0179(17) 0.0025(14) 0.0041(15) -0.0009(16)
C9 0.027(2) 0.018(2) 0.026(2) -0.0052(16) 0.0037(17) 0.0011(17)
C10 0.027(2) 0.019(2) 0.028(2) -0.0115(17) -0.0040(17) 0.0000(17)
C11 0.022(2) 0.022(2) 0.0184(19) -0.0044(16) -0.0013(16) 0.0038(17)
C12 0.0166(18) 0.0168(19) 0.0149(17) 0.0023(14) 0.0024(14) -0.0022(15)
C13 0.0151(17) 0.0166(19) 0.0174(16) -0.0008(15) 0.0035(13) -0.0015(15)
C14 0.023(2) 0.021(2) 0.036(2) -0.0034(18) -0.0114(18) 0.0011(17)
C16 0.020(2) 0.015(2) 0.045(3) 0.0021(18) -0.0003(18) 0.0028(16)
C17 0.0178(19) 0.018(2) 0.025(2) -0.0031(16) 0.0038(15) -0.0016(16)
C18 0.0189(19) 0.0130(18) 0.0147(17) 0.0023(14) 0.0038(14) -0.0008(15)
C19 0.0156(17) 0.0155(18) 0.0154(16) 0.0001(13) -0.0026(15) 0.0022(15)
C20 0.0106(17) 0.0178(19) 0.0213(18) -0.0015(15) 0.0023(14) 0.0007(14)
C21 0.0181(18) 0.0160(18) 0.0191(17) -0.0050(14) -0.0005(15) 0.0004(16)
C22 0.0117(17) 0.0190(18) 0.0138(16) -0.0015(13) -0.0003(13) 0.0006(14)
C23 0.0133(16) 0.023(2) 0.0148(15) -0.0022(14) -0.0002(13) -0.0012(16)
C24 0.0119(17) 0.020(2) 0.0149(17) -0.0016(14) 0.0022(13) 0.0054(15)
C25 0.020(2) 0.023(2) 0.0176(18) -0.0020(15) 0.0027(15) 0.0014(16)
C26 0.036(2) 0.026(2) 0.0134(18) 0.0027(16) 0.0035(16) 0.0005(19)
C27 0.032(2) 0.022(2) 0.025(2) 0.0044(17) 0.0066(18) -0.0030(18)
C28 0.025(2) 0.022(2) 0.0203(19) -0.0005(15) 0.0038(16) -0.0044(17)
C29 0.0176(18) 0.0170(18) 0.0160(17) 0.0016(15) 0.0028(14) 0.0023(14)
C30 0.020(2) 0.021(2) 0.0170(18) -0.0009(15) 0.0005(15) -0.0011(16)
C31 0.0152(18) 0.018(2) 0.0151(16) -0.0015(13) -0.0001(13) 0.0023(14)
C32 0.0127(15) 0.0143(17) 0.0129(14) -0.0022(14) -0.0007(12) 0.0009(16)
C33 0.0130(17) 0.0136(18) 0.0149(17) 0.0039(13) -0.0025(13) -0.0004(14)
C34 0.021(2) 0.020(2) 0.0229(19) 0.0006(15) 0.0035(16) 0.0035(16)
C35 0.0166(19) 0.024(2) 0.036(2) 0.0062(18) 0.0010(19) 0.0030(18)
C36 0.0183(19) 0.027(2) 0.029(2) 0.0132(17) -0.0051(17) 0.0023(18)
C37 0.023(2) 0.030(2) 0.0180(19) 0.0059(17) -0.0016(15) -0.0016(17)
C38 0.0160(19) 0.025(2) 0.0210(19) 0.0068(16) 0.0021(15) 0.0007(16)
C39 0.0092(16) 0.0178(19) 0.0138(16) 0.0000(14) -0.0043(13) 0.0017(14)
C40 0.0188(19) 0.016(2) 0.0237(19) -0.0019(15) -0.0041(15) -0.0006(16)
C41 0.024(2) 0.023(2) 0.029(2) 0.0010(17) -0.0045(17) -0.0116(18)
C42 0.0138(18) 0.029(2) 0.026(2) 0.0067(17) -0.0014(15) -0.0027(16)
C43 0.0156(18) 0.022(2) 0.0226(18) 0.0012(14) -0.0008(16) 0.0004(15)
C44 0.0157(16) 0.0128(16) 0.0130(14) 0.0026(15) -0.0039(12) -0.0001(16)
C45 0.0126(17) 0.0148(18) 0.0154(17) 0.0024(14) -0.0047(13) 0.0024(14)
C46 0.019(2) 0.024(2) 0.0194(19) 0.0001(16) 0.0006(15) 0.0024(16)
C47 0.026(2) 0.019(2) 0.024(2) -0.0030(16) 0.0012(17) 0.0061(17)
C48 0.028(2) 0.0131(18) 0.025(2) -0.0015(15) -0.0022(16) 0.0003(16)
C49 0.0162(18) 0.0175(19) 0.0158(16) 0.0021(14) -0.0026(15) -0.0018(15)
C50 0.0135(17) 0.0176(18) 0.0087(15) 0.0019(13) -0.0016(13) 0.0024(14)
C51 0.0125(16) 0.0156(18) 0.0144(16) 0.0014(13) -0.0005(14) -0.0020(15)
C52 0.0174(19) 0.0171(19) 0.0185(18) -0.0025(15) -0.0008(14) 0.0029(15)
C53 0.0160(17) 0.0172(18) 0.0129(16) -0.0047(13) -0.0006(15) 0.0023(15)
C54 0.0140(17) 0.0184(18) 0.0115(15) -0.0014(13) -0.0001(14) -0.0017(15)
C55 0.0157(18) 0.021(2) 0.0126(16) -0.0010(13) 0.0006(13) -0.0001(14)
C56 0.0134(17) 0.020(2) 0.0156(17) 0.0010(14) 0.0020(13) -0.0016(15)
C57 0.0201(19) 0.024(2) 0.0152(17) -0.0007(15) 0.0026(15) -0.0036(16)
C58 0.028(2) 0.028(2) 0.0146(18) 0.0012(16) 0.0003(16) -0.0001(18)
C59 0.027(2) 0.019(2) 0.0207(19) 0.0040(16) -0.0003(16) 0.0055(17)
C60 0.022(2) 0.020(2) 0.0182(18) 0.0002(15) -0.0008(15) 0.0020(16)
C61 0.0134(16) 0.0162(18) 0.0144(16) 0.0003(14) 0.0017(14) -0.0009(13)
C62 0.021(2) 0.021(2) 0.0152(18) -0.0019(15) -0.0018(15) 0.0034(16)
C63 0.0121(16) 0.0132(19) 0.0133(15) -0.0026(13) 0.0019(12) -0.0017(13)
C64 0.0110(15) 0.0162(17) 0.0117(14) -0.0019(14) -0.0009(12) 0.0007(15)
C65 0.075(4) 0.028(3) 0.054(3) 0.017(2) -0.047(3) -0.026(3)
C66 0.079(5) 0.089(5) 0.062(4) 0.053(4) -0.058(4) -0.065(4)
C67 0.024(2) 0.030(2) 0.028(2) 0.0061(18) 0.0052(17) -0.0005(19)
C68 0.036(3) 0.035(3) 0.063(4) 0.013(3) 0.020(3) 0.017(2)
C69 0.040(3) 0.064(5) 0.144(7) -0.040(5) -0.001(4) -0.010(4)
C70 0.050(4) 0.049(4) 0.066(4) -0.027(3) -0.020(3) 0.024(3)
C71 0.033(3) 0.035(3) 0.032(2) -0.008(2) 0.012(2) -0.012(2)
C72 0.034(3) 0.028(2) 0.036(2) -0.0018(19) 0.012(2) -0.011(2)
C73 0.027(2) 0.029(2) 0.031(2) -0.0015(19) -0.0117(19) -0.0042(19)
C74 0.029(2) 0.030(3) 0.047(3) 0.004(2) -0.009(2) 0.005(2)
C75 0.041(3) 0.026(3) 0.052(3) -0.001(2) -0.009(2) -0.002(2)
C76 0.035(3) 0.040(3) 0.043(3) 0.009(2) 0.011(2) 0.015(2)
S1A 0.0181(7) 0.0173(8) 0.0219(7) 0.0019(5) -0.0063(5) -0.0019(6)
S2A 0.0147(6) 0.0199(6) 0.0250(6) 0.0000(5) 0.0032(4) -0.0025(4)
S1B 0.0131(14) 0.0129(14) 0.0199(14) -0.0032(10) -0.0014(11) -0.0008(11)
S2B 0.026(4) 0.017(3) 0.029(4) 0.002(3) 0.002(3) 0.001(3)
C15_1 0.017(2) 0.025(2) 0.051(3) 0.000(2) -0.012(2) 0.0037(18)

loop_
_atom_type_symbol
_atom_type_description
_atom_type_scat_dispersion_real
_atom_type_scat_dispersion_imag
_atom_type_scat_source
C C 0.0033 0.0016 'International Tables Vol C Tables 4.2.6.8 and 6.1.1.4'
H H 0.0000 0.0000 'International Tables Vol C Tables 4.2.6.8 and 6.1.1.4'
F F 0.0171 0.0103 'International Tables Vol C Tables 4.2.6.8 and 6.1.1.4'
N N 0.0061 0.0033 'International Tables Vol C Tables 4.2.6.8 and 6.1.1.4'
O O 0.0106 0.0060 'International Tables Vol C Tables 4.2.6.8 and 6.1.1.4'
S S 0.1246 0.1234 'International Tables Vol C Tables 4.2.6.8 and 6.1.1.4'
Sb Sb -0.5866 1.5461 'International Tables Vol C Tables 4.2.6.8 and 6.1.1.4'

loop_
_geom_angle_atom_site_label_1
_geom_angle_atom_site_label_2
_geom_angle_atom_site_label_3
_geom_angle
F1 Sb1 O1 88.58(10)
F1 Sb1 O2 80.90(10)
O1 Sb1 O2 77.61(10)
F1 Sb1 C1 88.41(13)
O1 Sb1 C1 85.95(12)
O2 Sb1 C1 160.53(12)
F1 Sb1 C7 93.41(12)
O1 Sb1 C7 172.36(12)
O2 Sb1 C7 95.41(12)
C1 Sb1 C7 101.47(14)
F1 Sb1 C18 172.14(12)
O1 Sb1 C18 95.14(13)
O2 Sb1 C18 93.12(12)
C1 Sb1 C18 98.74(14)
C7 Sb1 C18 82.02(15)
F2 Sb2 O5 87.84(10)
F2 Sb2 O6 80.89(10)
O5 Sb2 O6 77.90(10)
F2 Sb2 C33 87.68(12)
O5 Sb2 C33 88.64(12)
O6 Sb2 C33 162.58(12)
F2 Sb2 C50 94.45(12)
O5 Sb2 C50 171.80(12)
O6 Sb2 C50 94.66(12)
C33 Sb2 C50 99.31(14)
F2 Sb2 C39 170.05(12)
O5 Sb2 C39 94.48(13)
O6 Sb2 C39 90.12(12)
C33 Sb2 C39 102.04(14)
C50 Sb2 C39 81.96(14)
C19 O1 Sb1 113.9(2)
C32 O2 Sb1 113.5(2)
C51 O5 Sb2 113.1(2)
C64 O6 Sb2 113.6(2)
C65 N1 C66 118.0(5)
C65 N1 S1B 142.3(3)
C66 N1 S1B 84.8(4)
C65 N1 S1A 104.6(4)
C66 N1 S1A 133.8(5)
S1B N1 S1A 49.30(15)
C67 N2 C68 112.9(4)
C67 N2 S1A 117.4(4)
C68 N2 S1A 114.7(4)
C67 N2 S1B 121.5(3)
C68 N2 S1B 123.3(4)
S1A N2 S1B 51.72(17)
C69 N3 C70 119.1(6)
C69 N3 S1B 85.2(5)
C70 N3 S1B 143.7(4)
C69 N3 S1A 133.8(5)
C70 N3 S1A 104.6(4)
S1B N3 S1A 49.02(15)
C71 N4 C72 114.9(4)
C71 N4 S2A 125.6(3)
C72 N4 S2A 112.4(3)
C71 N4 S2B 77.4(4)
C72 N4 S2B 143.6(4)
S2A N4 S2B 48.4(3)
C73 N5 C74 111.1(4)
C73 N5 S2B 127.7(4)
C74 N5 S2B 120.8(4)
C73 N5 S2A 113.1(3)
C74 N5 S2A 113.0(3)
S2B N5 S2A 51.7(3)
C75 N6 C76 117.8(4)
C75 N6 S2A 124.4(3)
C76 N6 S2A 110.1(3)
C75 N6 S2B 73.8(4)
C76 N6 S2B 145.0(4)
S2A N6 S2B 50.6(3)
C6 C1 C2 119.3(4)
C6 C1 Sb1 120.3(3)
C2 C1 Sb1 120.5(3)
C3 C2 C1 120.5(4)
C3 C2 H2A 119.7
C1 C2 H2A 119.7
C2 C3 C4 120.4(4)
C2 C3 H3A 119.8
C4 C3 H3A 119.8
C3 C4 C5 119.9(4)
C3 C4 H4A 120.1
C5 C4 H4A 120.1
C4 C5 C6 119.8(4)
C4 C5 H5A 120.1
C6 C5 H5A 120.1
C1 C6 C5 120.2(4)
C1 C6 H6A 119.9
C5 C6 H6A 119.9
C8 C7 C12 119.9(4)
C8 C7 Sb1 128.9(3)
C12 C7 Sb1 111.1(3)
C7 C8 C9 120.5(4)
C7 C8 H8A 119.8
C9 C8 H8A 119.8
C10 C9 C8 119.9(4)
C10 C9 H9A 120.0
C8 C9 H9A 120.0
C9 C10 C11 120.1(4)
C9 C10 H10A 120.0
C11 C10 H10A 120.0
C12 C11 C10 120.2(4)
C12 C11 H11A 119.9
C10 C11 H11A 119.9
C11 C12 C7 119.3(4)
C11 C12 C13 122.9(3)
C7 C12 C13 117.7(3)
C14 C13 C18 119.7(4)
C14 C13 C12 123.2(4)
C18 C13 C12 117.1(3)
C13 C14 C15_1 120.1(4)
C13 C14 H14A 119.9
C15_1 C14 H14A 119.9
C17 C16 C15_1 119.6(4)
C17 C16 H16A 120.2
C15_1 C16 H16A 120.2
C18 C17 C16 120.8(4)
C18 C17 H17A 119.6
C16 C17 H17A 119.6
C17 C18 C13 119.6(4)
C17 C18 Sb1 128.6(3)
C13 C18 Sb1 111.5(3)
O1 C19 C20 122.4(4)
O1 C19 C32 116.7(3)
C20 C19 C32 120.9(3)
C19 C20 C21 119.6(4)
C19 C20 H20A 120.2
C21 C20 H20A 120.2
C22 C21 C20 121.6(3)
C22 C21 H21A 119.2
C20 C21 H21A 119.2
C21 C22 C31 120.6(3)
C21 C22 C23 117.7(3)
C31 C22 C23 121.6(3)
O3 C23 C22 121.7(4)
O3 C23 C24 120.3(3)
C22 C23 C24 118.0(3)
C25 C24 C29 120.3(4)
C25 C24 C23 119.1(3)
C29 C24 C23 120.6(3)
C26 C25 C24 119.7(4)
C26 C25 H25A 120.2
C24 C25 H25A 120.2
C25 C26 C27 120.0(4)
C25 C26 H26A 120.0
C27 C26 H26A 120.0
C28 C27 C26 120.2(4)
C28 C27 H27A 119.9
C26 C27 H27A 119.9
C27 C28 C29 119.9(4)
C27 C28 H28A 120.1
C29 C28 H28A 120.1
C28 C29 C24 119.9(4)
C28 C29 C30 118.3(3)
C24 C29 C30 121.8(3)
O4 C30 C31 123.7(4)
O4 C30 C29 119.0(4)
C31 C30 C29 117.3(3)
C32 C31 C22 118.3(3)
C32 C31 C30 121.3(3)
C22 C31 C30 120.3(3)
O2 C32 C31 125.4(3)
O2 C32 C19 115.7(3)
C31 C32 C19 118.9(3)
C38 C33 C34 118.1(3)
C38 C33 Sb2 120.0(3)
C34 C33 Sb2 121.5(3)
C35 C34 C33 120.5(4)
C35 C34 H34A 119.8
C33 C34 H34A 119.8
C36 C35 C34 120.5(4)
C36 C35 H35A 119.7
C34 C35 H35A 119.7
C37 C36 C35 119.7(4)
C37 C36 H36A 120.1
C35 C36 H36A 120.1
C36 C37 C38 120.0(4)
C36 C37 H37A 120.0
C38 C37 H37A 120.0
C33 C38 C37 121.2(4)
C33 C38 H38A 119.4
C37 C38 H38A 119.4
C40 C39 C44 119.7(4)
C40 C39 Sb2 128.8(3)
C44 C39 Sb2 111.5(3)
C41 C40 C39 120.1(4)
C41 C40 H40A 119.9
C39 C40 H40A 119.9
C42 C41 C40 120.1(4)
C42 C41 H41A 120.0
C40 C41 H41A 120.0
C43 C42 C41 120.6(4)
C43 C42 H42A 119.7
C41 C42 H42A 119.7
C42 C43 C44 119.8(4)
C42 C43 H43A 120.1
C44 C43 H43A 120.1
C39 C44 C43 119.6(4)
C39 C44 C45 117.5(3)
C43 C44 C45 122.8(3)
C46 C45 C50 119.2(4)
C46 C45 C44 123.9(3)
C50 C45 C44 116.9(3)
C47 C46 C45 120.8(4)
C47 C46 H46A 119.6
C45 C46 H46A 119.6
C46 C47 C48 120.3(4)
C46 C47 H47A 119.8
C48 C47 H47A 119.8
C49 C48 C47 119.6(4)
C49 C48 H48A 120.2
C47 C48 H48A 120.2
C48 C49 C50 120.5(4)
C48 C49 H49A 119.8
C50 C49 H49A 119.8
C49 C50 C45 119.5(3)
C49 C50 Sb2 128.6(3)
C45 C50 Sb2 111.5(3)
O5 C51 C52 121.4(3)
O5 C51 C64 117.5(3)
C52 C51 C64 121.1(3)
C51 C52 C53 119.3(4)
C51 C52 H52A 120.3
C53 C52 H52A 120.3
C54 C53 C52 121.2(3)
C54 C53 H53A 119.4
C52 C53 H53A 119.4
C53 C54 C63 120.7(3)
C53 C54 C55 117.8(3)
C63 C54 C55 121.4(3)
O7 C55 C54 122.0(3)
O7 C55 C56 119.6(3)
C54 C55 C56 118.3(3)
C57 C56 C61 120.0(4)
C57 C56 C55 120.0(3)
C61 C56 C55 119.9(3)
C58 C57 C56 119.8(4)
C58 C57 H57A 120.1
C56 C57 H57A 120.1
C57 C58 C59 120.8(4)
C57 C58 H58A 119.6
C59 C58 H58A 119.6
C58 C59 C60 119.8(4)
C58 C59 H59A 120.1
C60 C59 H59A 120.1
C59 C60 C61 120.2(4)
C59 C60 H60A 119.9
C61 C60 H60A 119.9
C60 C61 C56 119.4(3)
C60 C61 C62 118.7(3)
C56 C61 C62 121.9(3)
O8 C62 C63 123.4(3)
O8 C62 C61 118.7(4)
C63 C62 C61 118.0(3)
C64 C63 C54 118.5(3)
C64 C63 C62 121.3(3)
C54 C63 C62 120.1(3)
O6 C64 C63 125.0(3)
O6 C64 C51 116.0(3)
C63 C64 C51 119.1(3)
N1 C65 H65A 109.5
N1 C65 H65B 109.5
H65A C65 H65B 109.5
N1 C65 H65C 109.5
H65A C65 H65C 109.5
H65B C65 H65C 109.5
N1 C66 S1B 52.4(3)
N1 C66 H66A 109.5
S1B C66 H66A 161.2
N1 C66 H66B 109.5
S1B C66 H66B 76.5
H66A C66 H66B 109.5
N1 C66 H66C 109.5
S1B C66 H66C 84.0
H66A C66 H66C 109.5
H66B C66 H66C 109.5
N2 C67 H67A 109.5
N2 C67 H67B 109.5
H67A C67 H67B 109.5
N2 C67 H67C 109.5
H67A C67 H67C 109.5
H67B C67 H67C 109.5
N2 C68 H68A 109.5
N2 C68 H68B 109.5
H68A C68 H68B 109.5
N2 C68 H68C 109.5
H68A C68 H68C 109.5
H68B C68 H68C 109.5
N3 C69 S1B 52.5(3)
N3 C69 H69A 109.5
S1B C69 H69A 160.5
N3 C69 H69B 109.5
S1B C69 H69B 85.8
H69A C69 H69B 109.5
N3 C69 H69C 109.5
S1B C69 H69C 74.8
H69A C69 H69C 109.5
H69B C69 H69C 109.5
N3 C70 H70A 109.5
N3 C70 H70B 109.5
H70A C70 H70B 109.5
N3 C70 H70C 109.5
H70A C70 H70C 109.5
H70B C70 H70C 109.5
N4 C71 S2B 58.7(3)
N4 C71 H71A 109.5
S2B C71 H71A 167.5
N4 C71 H71B 109.5
S2B C71 H71B 80.1
H71A C71 H71B 109.5
N4 C71 H71C 109.5
S2B C71 H71C 73.5
H71A C71 H71C 109.5
H71B C71 H71C 109.5
N4 C72 H72A 109.5
N4 C72 H72B 109.5
H72A C72 H72B 109.5
N4 C72 H72C 109.5
H72A C72 H72C 109.5
H72B C72 H72C 109.5
N5 C73 H73A 109.5
N5 C73 H73B 109.5
H73A C73 H73B 109.5
N5 C73 H73C 109.5
H73A C73 H73C 109.5
H73B C73 H73C 109.5
N5 C74 H74A 109.5
N5 C74 H74B 109.5
H74A C74 H74B 109.5
N5 C74 H74C 109.5
H74A C74 H74C 109.5
H74B C74 H74C 109.5
N6 C75 S2B 58.7(3)
N6 C75 H75A 109.5
S2B C75 H75A 167.9
N6 C75 H75B 109.5
S2B C75 H75B 74.6
H75A C75 H75B 109.5
N6 C75 H75C 109.5
S2B C75 H75C 78.9
H75A C75 H75C 109.5
H75B C75 H75C 109.5
N6 C76 H76A 109.5
N6 C76 H76B 109.5
H76A C76 H76B 109.5
N6 C76 H76C 109.5
H76A C76 H76C 109.5
H76B C76 H76C 109.5
N2 S1A N1 100.4(2)
N2 S1A N3 99.9(2)
N1 S1A N3 110.9(2)
N4 S2A N6 115.7(2)
N4 S2A N5 99.3(2)
N6 S2A N5 98.9(2)
N2 S1B N1 98.6(3)
N2 S1B N3 98.0(3)
N1 S1B N3 112.0(2)
N2 S1B C66 116.4(3)
N1 S1B C66 42.8(2)
N3 S1B C66 137.8(3)
N2 S1B C69 115.0(3)
N1 S1B C69 138.2(3)
N3 S1B C69 42.3(2)
C66 S1B C69 126.4(3)
N5 S2B N6 102.3(5)
N5 S2B N4 95.9(4)
N6 S2B N4 106.9(4)
N5 S2B C75 120.5(5)
N6 S2B C75 47.5(3)
N4 S2B C75 137.1(4)
N5 S2B C71 112.0(4)
N6 S2B C71 135.5(4)
N4 S2B C71 43.9(2)
C75 S2B C71 124.4(4)
C16 C15_1 C14 120.1(4)
C16 C15_1 H15A_1 120.0
C14 C15_1 H15A_1 120.0

loop_
_geom_bond_atom_site_label_1
_geom_bond_atom_site_label_2
_geom_bond_distance
Sb1 F1 1.978(2)
Sb1 O1 2.077(3)
Sb1 O2 2.100(3)
Sb1 C1 2.126(4)
Sb1 C7 2.132(4)
Sb1 C18 2.141(4)
Sb2 F2 1.979(2)
Sb2 O5 2.082(3)
Sb2 O6 2.100(2)
Sb2 C33 2.127(4)
Sb2 C50 2.128(4)
Sb2 C39 2.138(4)
O1 C19 1.324(4)
O2 C32 1.325(4)
O3 C23 1.231(4)
O4 C30 1.213(5)
O5 C51 1.329(4)
O6 C64 1.317(4)
O7 C55 1.234(4)
O8 C62 1.218(5)
N1 C65 1.422(6)
N1 C66 1.426(7)
N1 S1B 1.664(5)
N1 S1A 1.677(4)
N2 C67 1.456(6)
N2 C68 1.476(6)
N2 S1A 1.568(5)
N2 S1B 1.624(5)
N3 C69 1.422(8)
N3 C70 1.430(7)
N3 S1B 1.675(5)
N3 S1A 1.684(4)
N4 C71 1.459(6)
N4 C72 1.460(6)
N4 S2A 1.631(4)
N4 S2B 1.798(8)
N5 C73 1.471(6)
N5 C74 1.481(6)
N5 S2B 1.573(8)
N5 S2A 1.661(4)
N6 C75 1.429(6)
N6 C76 1.460(6)
N6 S2A 1.648(4)
N6 S2B 1.656(8)
C1 C6 1.389(5)
C1 C2 1.397(5)
C2 C3 1.379(6)
C2 H2A 0.9500
C3 C4 1.388(6)
C3 H3A 0.9500
C4 C5 1.388(6)
C4 H4A 0.9500
C5 C6 1.403(6)
C5 H5A 0.9500
C6 H6A 0.9500
C7 C8 1.382(5)
C7 C12 1.415(5)
C8 C9 1.393(6)
C8 H8A 0.9500
C9 C10 1.390(6)
C9 H9A 0.9500
C10 C11 1.397(6)
C10 H10A 0.9500
C11 C12 1.392(5)
C11 H11A 0.9500
C12 C13 1.507(6)
C13 C14 1.390(5)
C13 C18 1.403(5)
C14 C15_1 1.398(6)
C14 H14A 0.9500
C16 C17 1.389(6)
C16 C15_1 1.390(6)
C16 H16A 0.9500
C17 C18 1.387(5)
C17 H17A 0.9500
C19 C20 1.382(5)
C19 C32 1.450(5)
C20 C21 1.392(5)
C20 H20A 0.9500
C21 C22 1.383(5)
C21 H21A 0.9500
C22 C31 1.438(5)
C22 C23 1.469(5)
C23 C24 1.487(6)
C24 C25 1.396(5)
C24 C29 1.398(5)
C25 C26 1.393(6)
C25 H25A 0.9500
C26 C27 1.402(6)
C26 H26A 0.9500
C27 C28 1.389(6)
C27 H27A 0.9500
C28 C29 1.397(6)
C28 H28A 0.9500
C29 C30 1.510(5)
C30 C31 1.468(5)
C31 C32 1.416(5)
C33 C38 1.390(5)
C33 C34 1.406(5)
C34 C35 1.388(6)
C34 H34A 0.9500
C35 C36 1.385(6)
C35 H35A 0.9500
C36 C37 1.381(6)
C36 H36A 0.9500
C37 C38 1.393(5)
C37 H37A 0.9500
C38 H38A 0.9500
C39 C40 1.396(5)
C39 C44 1.400(5)
C40 C41 1.395(6)
C40 H40A 0.9500
C41 C42 1.386(6)
C41 H41A 0.9500
C42 C43 1.381(6)
C42 H42A 0.9500
C43 C44 1.411(5)
C43 H43A 0.9500
C44 C45 1.507(5)
C45 C46 1.394(5)
C45 C50 1.412(5)
C46 C47 1.371(6)
C46 H46A 0.9500
C47 C48 1.399(6)
C47 H47A 0.9500
C48 C49 1.387(5)
C48 H48A 0.9500
C49 C50 1.392(5)
C49 H49A 0.9500
C51 C52 1.390(5)
C51 C64 1.437(5)
C52 C53 1.395(5)
C52 H52A 0.9500
C53 C54 1.386(5)
C53 H53A 0.9500
C54 C63 1.433(5)
C54 C55 1.468(5)
C55 C56 1.493(5)
C56 C57 1.399(5)
C56 C61 1.403(5)
C57 C58 1.385(6)
C57 H57A 0.9500
C58 C59 1.391(6)
C58 H58A 0.9500
C59 C60 1.395(5)
C59 H59A 0.9500
C60 C61 1.400(5)
C60 H60A 0.9500
C61 C62 1.493(5)
C62 C63 1.470(5)
C63 C64 1.412(5)
C65 H65A 0.9800
C65 H65B 0.9800
C65 H65C 0.9800
C66 S1B 2.091(9)
C66 H66A 0.9800
C66 H66B 0.9800
C66 H66C 0.9800
C67 H67A 0.9800
C67 H67B 0.9800
C67 H67C 0.9800
C68 H68A 0.9800
C68 H68B 0.9800
C68 H68C 0.9800
C69 S1B 2.104(10)
C69 H69A 0.9800
C69 H69B 0.9800
C69 H69C 0.9800
C70 H70A 0.9800
C70 H70B 0.9800
C70 H70C 0.9800
C71 S2B 2.054(9)
C71 H71A 0.9800
C71 H71B 0.9800
C71 H71C 0.9800
C72 H72A 0.9800
C72 H72B 0.9800
C72 H72C 0.9800
C73 H73A 0.9800
C73 H73B 0.9800
C73 H73C 0.9800
C74 H74A 0.9800
C74 H74B 0.9800
C74 H74C 0.9800
C75 S2B 1.862(9)
C75 H75A 0.9800
C75 H75B 0.9800
C75 H75C 0.9800
C76 H76A 0.9800
C76 H76B 0.9800
C76 H76C 0.9800
C15_1 H15A_1 0.9500

loop_
_geom_torsion_atom_site_label_1
_geom_torsion_atom_site_label_2
_geom_torsion_atom_site_label_3
_geom_torsion_atom_site_label_4
_geom_torsion
F1 Sb1 O1 C19 67.7(3)
O2 Sb1 O1 C19 -13.3(3)
C1 Sb1 O1 C19 156.2(3)
C7 Sb1 O1 C19 -37.6(11)
C18 Sb1 O1 C19 -105.4(3)
F1 Sb1 O2 C32 -76.2(3)
O1 Sb1 O2 C32 14.3(2)
C1 Sb1 O2 C32 -18.7(5)
C7 Sb1 O2 C32 -168.8(3)
C18 Sb1 O2 C32 108.9(3)
F2 Sb2 O5 C51 -70.2(3)
O6 Sb2 O5 C51 11.0(2)
C33 Sb2 O5 C51 -157.9(3)
C50 Sb2 O5 C51 36.3(10)
C39 Sb2 O5 C51 100.2(3)
F2 Sb2 O6 C64 77.6(3)
O5 Sb2 O6 C64 -12.1(2)
C33 Sb2 O6 C64 28.1(6)
C50 Sb2 O6 C64 171.4(3)
C39 Sb2 O6 C64 -106.6(3)
F1 Sb1 C1 C6 40.3(3)
O1 Sb1 C1 C6 -48.4(3)
O2 Sb1 C1 C6 -16.1(6)
C7 Sb1 C1 C6 133.4(3)
C18 Sb1 C1 C6 -143.0(3)
F1 Sb1 C1 C2 -139.5(3)
O1 Sb1 C1 C2 131.8(3)
O2 Sb1 C1 C2 164.1(3)
C7 Sb1 C1 C2 -46.4(3)
C18 Sb1 C1 C2 37.2(3)
C6 C1 C2 C3 0.3(6)
Sb1 C1 C2 C3 -179.9(3)
C1 C2 C3 C4 0.7(6)
C2 C3 C4 C5 -1.3(6)
C3 C4 C5 C6 0.9(6)
C2 C1 C6 C5 -0.7(6)
Sb1 C1 C6 C5 179.5(3)
C4 C5 C6 C1 0.1(6)
F1 Sb1 C7 C8 3.3(3)
O1 Sb1 C7 C8 108.3(10)
O2 Sb1 C7 C8 84.5(3)
C1 Sb1 C7 C8 -85.7(4)
C18 Sb1 C7 C8 176.9(4)
F1 Sb1 C7 C12 -179.7(3)
O1 Sb1 C7 C12 -74.8(10)
O2 Sb1 C7 C12 -98.5(3)
C1 Sb1 C7 C12 91.2(3)
C18 Sb1 C7 C12 -6.1(3)
C12 C7 C8 C9 3.2(6)
Sb1 C7 C8 C9 180.0(3)
C7 C8 C9 C10 -1.3(6)
C8 C9 C10 C11 -1.6(6)
C9 C10 C11 C12 2.4(7)
C10 C11 C12 C7 -0.5(6)
C10 C11 C12 C13 175.4(4)
C8 C7 C12 C11 -2.3(5)
Sb1 C7 C12 C11 -179.6(3)
C8 C7 C12 C13 -178.4(3)
Sb1 C7 C12 C13 4.3(4)
C11 C12 C13 C14 5.9(6)
C7 C12 C13 C14 -178.2(4)
C11 C12 C13 C18 -174.1(4)
C7 C12 C13 C18 1.9(5)
C18 C13 C14 C15_1 1.3(6)
C12 C13 C14 C15_1 -178.6(4)
C15_1 C16 C17 C18 1.8(6)
C16 C17 C18 C13 0.1(6)
C16 C17 C18 Sb1 -173.6(3)
C14 C13 C18 C17 -1.7(6)
C12 C13 C18 C17 178.3(3)
C14 C13 C18 Sb1 173.0(3)
C12 C13 C18 Sb1 -7.0(4)
F1 Sb1 C18 C17 -123.8(8)
O1 Sb1 C18 C17 -5.8(4)
O2 Sb1 C18 C17 -83.7(4)
C1 Sb1 C18 C17 80.8(4)
C7 Sb1 C18 C17 -178.7(4)
F1 Sb1 C18 C13 62.0(10)
O1 Sb1 C18 C13 -180.0(3)
O2 Sb1 C18 C13 102.2(3)
C1 Sb1 C18 C13 -93.3(3)
C7 Sb1 C18 C13 7.2(3)
Sb1 O1 C19 C20 -167.3(3)
Sb1 O1 C19 C32 10.7(4)
O1 C19 C20 C21 176.3(4)
C32 C19 C20 C21 -1.7(6)
C19 C20 C21 C22 1.1(6)
C20 C21 C22 C31 1.0(6)
C20 C21 C22 C23 -177.4(4)
C21 C22 C23 O3 -1.1(6)
C31 C22 C23 O3 -179.5(4)
C21 C22 C23 C24 176.8(3)
C31 C22 C23 C24 -1.6(5)
O3 C23 C24 C25 0.6(6)
C22 C23 C24 C25 -177.3(4)
O3 C23 C24 C29 -177.2(4)
C22 C23 C24 C29 4.9(5)
C29 C24 C25 C26 0.1(6)
C23 C24 C25 C26 -177.7(4)
C24 C25 C26 C27 1.4(6)
C25 C26 C27 C28 -1.0(7)
C26 C27 C28 C29 -0.9(7)
C27 C28 C29 C24 2.3(6)
C27 C28 C29 C30 -178.9(4)
C25 C24 C29 C28 -1.9(6)
C23 C24 C29 C28 175.8(4)
C25 C24 C29 C30 179.3(4)
C23 C24 C29 C30 -2.9(5)
C28 C29 C30 O4 -1.3(6)
C24 C29 C30 O4 177.5(4)
C28 C29 C30 C31 178.9(4)
C24 C29 C30 C31 -2.4(6)
C21 C22 C31 C32 -2.5(5)
C23 C22 C31 C32 175.8(3)
C21 C22 C31 C30 177.9(4)
C23 C22 C31 C30 -3.8(6)
O4 C30 C31 C32 6.3(6)
C29 C30 C31 C32 -173.9(3)
O4 C30 C31 C22 -174.1(4)
C29 C30 C31 C22 5.7(5)
Sb1 O2 C32 C31 166.5(3)
Sb1 O2 C32 C19 -13.2(4)
C22 C31 C32 O2 -177.8(3)
C30 C31 C32 O2 1.8(6)
C22 C31 C32 C19 1.9(5)
C30 C31 C32 C19 -178.5(4)
O1 C19 C32 O2 1.8(5)
C20 C19 C32 O2 179.9(3)
O1 C19 C32 C31 -177.9(3)
C20 C19 C32 C31 0.1(6)
F2 Sb2 C33 C38 120.9(3)
O5 Sb2 C33 C38 -151.2(3)
O6 Sb2 C33 C38 169.7(3)
C50 Sb2 C33 C38 26.8(3)
C39 Sb2 C33 C38 -56.9(3)
F2 Sb2 C33 C34 -51.5(3)
O5 Sb2 C33 C34 36.4(3)
O6 Sb2 C33 C34 -2.7(6)
C50 Sb2 C33 C34 -145.6(3)
C39 Sb2 C33 C34 130.7(3)
C38 C33 C34 C35 0.5(6)
Sb2 C33 C34 C35 173.1(3)
C33 C34 C35 C36 -0.9(6)
C34 C35 C36 C37 1.0(7)
C35 C36 C37 C38 -0.8(7)
C34 C33 C38 C37 -0.3(6)
Sb2 C33 C38 C37 -173.0(3)
C36 C37 C38 C33 0.5(7)
F2 Sb2 C39 C40 106.4(7)
O5 Sb2 C39 C40 3.2(3)
O6 Sb2 C39 C40 81.1(3)
C33 Sb2 C39 C40 -86.4(4)
C50 Sb2 C39 C40 175.7(4)
F2 Sb2 C39 C44 -72.0(8)
O5 Sb2 C39 C44 -175.2(2)
O6 Sb2 C39 C44 -97.3(2)
C33 Sb2 C39 C44 95.3(3)
C50 Sb2 C39 C44 -2.6(2)
C44 C39 C40 C41 -0.7(6)
Sb2 C39 C40 C41 -178.9(3)
C39 C40 C41 C42 1.0(6)
C40 C41 C42 C43 0.3(6)
C41 C42 C43 C44 -2.0(6)
C40 C39 C44 C43 -1.0(5)
Sb2 C39 C44 C43 177.5(3)
C40 C39 C44 C45 -179.7(3)
Sb2 C39 C44 C45 -1.1(4)
C42 C43 C44 C39 2.3(5)
C42 C43 C44 C45 -179.1(3)
C39 C44 C45 C46 -173.3(4)
C43 C44 C45 C46 8.1(5)
C39 C44 C45 C50 6.6(5)
C43 C44 C45 C50 -172.0(3)
C50 C45 C46 C47 2.8(6)
C44 C45 C46 C47 -177.4(4)
C45 C46 C47 C48 -0.4(6)
C46 C47 C48 C49 -2.5(6)
C47 C48 C49 C50 3.0(6)
C48 C49 C50 C45 -0.7(5)
C48 C49 C50 Sb2 -173.1(3)
C46 C45 C50 C49 -2.2(5)
C44 C45 C50 C49 177.9(3)
C46 C45 C50 Sb2 171.5(3)
C44 C45 C50 Sb2 -8.4(4)
F2 Sb2 C50 C49 -10.4(3)
O5 Sb2 C50 C49 -116.4(8)
O6 Sb2 C50 C49 -91.6(3)
C33 Sb2 C50 C49 78.0(3)
C39 Sb2 C50 C49 178.9(3)
F2 Sb2 C50 C45 176.7(2)
O5 Sb2 C50 C45 70.7(9)
O6 Sb2 C50 C45 95.5(2)
C33 Sb2 C50 C45 -95.0(3)
C39 Sb2 C50 C45 6.0(2)
Sb2 O5 C51 C52 170.9(3)
Sb2 O5 C51 C64 -8.8(4)
O5 C51 C52 C53 -177.8(4)
C64 C51 C52 C53 2.0(6)
C51 C52 C53 C54 -0.4(6)
C52 C53 C54 C63 -2.0(6)
C52 C53 C54 C55 175.9(4)
C53 C54 C55 O7 2.7(6)
C63 C54 C55 O7 -179.4(4)
C53 C54 C55 C56 -177.5(3)
C63 C54 C55 C56 0.4(6)
O7 C55 C56 C57 -2.5(6)
C54 C55 C56 C57 177.7(4)
O7 C55 C56 C61 174.6(4)
C54 C55 C56 C61 -5.2(5)
C61 C56 C57 C58 -1.8(6)
C55 C56 C57 C58 175.3(4)
C56 C57 C58 C59 -0.4(6)
C57 C58 C59 C60 1.6(7)
C58 C59 C60 C61 -0.5(6)
C59 C60 C61 C56 -1.8(6)
C59 C60 C61 C62 179.0(4)
C57 C56 C61 C60 2.9(6)
C55 C56 C61 C60 -174.2(3)
C57 C56 C61 C62 -177.8(4)
C55 C56 C61 C62 5.1(5)
C60 C61 C62 O8 -0.1(6)
C56 C61 C62 O8 -179.4(4)
C60 C61 C62 C63 179.1(3)
C56 C61 C62 C63 -0.2(5)
C53 C54 C63 C64 2.7(5)
C55 C54 C63 C64 -175.1(3)
C53 C54 C63 C62 -177.7(4)
C55 C54 C63 C62 4.6(6)
O8 C62 C63 C64 -5.9(6)
C61 C62 C63 C64 175.0(3)
O8 C62 C63 C54 174.5(4)
C61 C62 C63 C54 -4.7(5)
Sb2 O6 C64 C63 -169.0(3)
Sb2 O6 C64 C51 11.3(4)
C54 C63 C64 O6 179.2(3)
C62 C63 C64 O6 -0.5(6)
C54 C63 C64 C51 -1.1(5)
C62 C63 C64 C51 179.3(3)
O5 C51 C64 O6 -1.7(5)
C52 C51 C64 O6 178.5(3)
O5 C51 C64 C63 178.5(3)
C52 C51 C64 C63 -1.2(6)
C65 N1 C66 S1B -148.3(5)
S1A N1 C66 S1B 6.4(4)
C70 N3 C69 S1B 151.4(5)
S1A N3 C69 S1B -7.2(4)
C72 N4 C71 S2B 143.7(4)
S2A N4 C71 S2B -4.4(3)
C76 N6 C75 S2B -144.2(5)
S2A N6 C75 S2B 2.2(4)
C67 N2 S1A N1 53.4(4)
C68 N2 S1A N1 -170.5(4)
S1B N2 S1A N1 -56.5(2)
C67 N2 S1A N3 167.0(4)
C68 N2 S1A N3 -56.9(4)
S1B N2 S1A N3 57.1(2)
C65 N1 S1A N2 -153.9(4)
C66 N1 S1A N2 49.0(5)
S1B N1 S1A N2 57.4(2)
C65 N1 S1A N3 101.1(4)
C66 N1 S1A N3 -55.9(5)
S1B N1 S1A N3 -47.5(2)
C69 N3 S1A N2 -48.4(6)
C70 N3 S1A N2 150.8(4)
S1B N3 S1A N2 -57.9(2)
C69 N3 S1A N1 56.9(6)
C70 N3 S1A N1 -103.9(4)
S1B N3 S1A N1 47.3(2)
C71 N4 S2A N6 55.2(4)
C72 N4 S2A N6 -93.6(4)
S2B N4 S2A N6 49.4(3)
C71 N4 S2A N5 -49.4(4)
C72 N4 S2A N5 161.8(3)
S2B N4 S2A N5 -55.2(3)
C75 N6 S2A N4 -55.6(4)
C76 N6 S2A N4 93.0(4)
S2B N6 S2A N4 -52.9(4)
C75 N6 S2A N5 49.2(4)
C76 N6 S2A N5 -162.2(3)
S2B N6 S2A N5 51.9(4)
C73 N5 S2A N4 -57.4(4)
C74 N5 S2A N4 175.3(3)
S2B N5 S2A N4 63.3(4)
C73 N5 S2A N6 -175.4(3)
C74 N5 S2A N6 57.3(4)
S2B N5 S2A N6 -54.7(4)
C67 N2 S1B N1 -45.2(5)
C68 N2 S1B N1 153.5(5)
S1A N2 S1B N1 56.7(2)
C67 N2 S1B N3 -159.0(5)
C68 N2 S1B N3 39.7(6)
S1A N2 S1B N3 -57.1(2)
C67 N2 S1B C66 -4.1(6)
C68 N2 S1B C66 -165.4(5)
S1A N2 S1B C66 97.8(3)
C67 N2 S1B C69 160.4(5)
C68 N2 S1B C69 -1.0(7)
S1A N2 S1B C69 -97.8(3)
C65 N1 S1B N2 -109.4(7)
C66 N1 S1B N2 119.9(4)
S1A N1 S1B N2 -54.0(2)
C65 N1 S1B N3 -7.1(8)
C66 N1 S1B N3 -137.8(4)
S1A N1 S1B N3 48.3(3)
C65 N1 S1B C66 130.7(8)
S1A N1 S1B C66 -173.9(3)
C65 N1 S1B C69 34.8(9)
C66 N1 S1B C69 -95.9(5)
S1A N1 S1B C69 90.2(4)
C69 N3 S1B N2 -118.7(4)
C70 N3 S1B N2 106.2(8)
S1A N3 S1B N2 54.4(2)
C69 N3 S1B N1 138.6(4)
C70 N3 S1B N1 3.5(9)
S1A N3 S1B N1 -48.3(2)
C69 N3 S1B C66 95.8(5)
C70 N3 S1B C66 -39.3(10)
S1A N3 S1B C66 -91.1(4)
C70 N3 S1B C69 -135.1(10)
S1A N3 S1B C69 173.1(4)
N1 C66 S1B N2 -73.1(4)
N1 C66 S1B N3 68.2(5)
N1 C66 S1B C69 124.5(4)
N3 C69 S1B N2 73.5(5)
N3 C69 S1B N1 -66.9(5)
N3 C69 S1B C66 -123.9(4)
C73 N5 S2B N6 146.5(4)
C74 N5 S2B N6 -41.0(6)
S2A N5 S2B N6 55.3(3)
C73 N5 S2B N4 37.7(6)
C74 N5 S2B N4 -149.8(4)
S2A N5 S2B N4 -53.5(2)
C73 N5 S2B C75 -165.9(5)
C74 N5 S2B C75 6.6(7)
S2A N5 S2B C75 102.8(6)
C73 N5 S2B C71 -4.6(7)
C74 N5 S2B C71 168.0(4)
S2A N5 S2B C71 -95.8(4)
C75 N6 S2B N5 120.4(5)
C76 N6 S2B N5 -123.9(7)
S2A N6 S2B N5 -57.2(3)
C75 N6 S2B N4 -139.4(5)
C76 N6 S2B N4 -23.8(10)
S2A N6 S2B N4 43.0(3)
C76 N6 S2B C75 115.6(8)
S2A N6 S2B C75 -177.7(4)
C75 N6 S2B C71 -99.3(7)
C76 N6 S2B C71 16.3(12)
S2A N6 S2B C71 83.0(6)
C71 N4 S2B N5 -115.9(4)
C72 N4 S2B N5 129.0(6)
S2A N4 S2B N5 59.4(3)
C71 N4 S2B N6 139.4(5)
C72 N4 S2B N6 24.3(9)
S2A N4 S2B N6 -45.4(3)
C71 N4 S2B C75 94.6(7)
C72 N4 S2B C75 -20.5(11)
S2A N4 S2B C75 -90.2(7)
C72 N4 S2B C71 -115.1(7)
S2A N4 S2B C71 175.2(4)
N6 C75 S2B N5 -78.1(5)
N6 C75 S2B N4 66.1(7)
N6 C75 S2B C71 123.0(5)
N4 C71 S2B N5 74.9(5)
N4 C71 S2B N6 -62.7(6)
N4 C71 S2B C75 -124.6(5)
C17 C16 C15_1 C14 -2.2(7)
C13 C14 C15_1 C16 0.6(7)
